data_4519130
loop_
_publ_author_name
'Seal, Nilanjan'
'Neogi, Subhadip'

_publ_section_title
;
 Intrinsic-Unsaturation-Enriched Biporous and Chemorobust Cu(II) Framework
 for Efficient Catalytic CO<sub>2</sub> Fixation and Pore-Fitting Actuated
 Size-Exclusive Hantzsch Condensation with Mechanistic Validation.
;
_journal_issue 46
_journal_name_full 'ACS applied materials &amp; interfaces'
_journal_page_first 55123
_journal_page_last 55135
_journal_paper_doi 10.1021/acsami.1c16984
_journal_volume 13
_journal_year 2021
_chemical_absolute_configuration unk
_chemical_formula_moiety '2(C23 H25 N O4)'
_chemical_formula_sum 'C46 H50 N2 O8'
_chemical_formula_weight 758.88
_space_group_crystal_system monoclinic
_space_group_IT_number 4
_space_group_name_Hall 'P 2yb'
_space_group_name_H-M_alt 'P 1 21 1'
_atom_sites_solution_hydrogens geom
_atom_sites_solution_primary direct
_atom_sites_solution_secondary difmap
_audit_creation_date 2021-05-20
_audit_creation_method
;
Olex2 1.2
(compiled 2018.05.29 svn.r3508 for OlexSys, GUI svn.r5506)
;
_cell_angle_alpha 90.00
_cell_angle_beta 95.616(3)
_cell_angle_gamma 90.00
_cell_formula_units_Z 1
_cell_length_a 8.8163(6)
_cell_length_b 9.9332(7)
_cell_length_c 11.4002(9)
_cell_measurement_reflns_used 10784
_cell_measurement_temperature 280(2)
_cell_measurement_theta_max 27.97
_cell_measurement_theta_min 2.32
_cell_volume 993.57(13)
_computing_molecular_graphics 'Olex2 (Dolomanov et al., 2009)'
_computing_publication_material 'Olex2 (Dolomanov et al., 2009)'
_computing_structure_refinement 'SHELXL-97 (Sheldrick, 1997)'
_computing_structure_solution 'SHELXS-97 (Sheldrick, 1990)'
_diffrn_ambient_temperature 280.15
_diffrn_measured_fraction_theta_full 0.987
_diffrn_measured_fraction_theta_max 0.987
_diffrn_measurement_device_type 'Bruker APEX-II CCD'
_diffrn_measurement_method '\f and \w scans'
_diffrn_radiation_monochromator graphite
_diffrn_radiation_type MoK\a
_diffrn_radiation_wavelength 0.71073
_diffrn_reflns_av_R_equivalents 0.0317
_diffrn_reflns_av_unetI/netI 0.0454
_diffrn_reflns_limit_h_max 11
_diffrn_reflns_limit_h_min -11
_diffrn_reflns_limit_k_max 13
_diffrn_reflns_limit_k_min -13
_diffrn_reflns_limit_l_max 11
_diffrn_reflns_limit_l_min -15
_diffrn_reflns_number 10784
_diffrn_reflns_theta_full 27.97
_diffrn_reflns_theta_max 27.97
_diffrn_reflns_theta_min 2.32
_diffrn_source 'fine-focus sealed tube'
_exptl_absorpt_coefficient_mu 0.086
_exptl_absorpt_correction_T_max 0.9888
_exptl_absorpt_correction_T_min 0.9483
_exptl_crystal_colour yellow
_exptl_crystal_density_diffrn 1.268
_exptl_crystal_density_method 'not measured'
_exptl_crystal_description plate
_exptl_crystal_F_000 404
_exptl_crystal_size_max 0.62
_exptl_crystal_size_mid 0.33
_exptl_crystal_size_min 0.13
_refine_diff_density_max 0.368
_refine_diff_density_min -0.259
_refine_diff_density_rms 0.041
_refine_ls_abs_structure_details 'Flack H D (1983), Acta Cryst. A39, 876-881'
_refine_ls_abs_structure_Flack 0.4(15)
_refine_ls_extinction_expression Fc^*^=kFc[1+0.001xFc^2^\l^3^/sin(2\q)]^-1/4^
_refine_ls_extinction_method SHELXL
_refine_ls_goodness_of_fit_ref 1.002
_refine_ls_hydrogen_treatment mixed
_refine_ls_matrix_type full
_refine_ls_number_parameters 266
_refine_ls_number_reflns 4691
_refine_ls_number_restraints 1
_refine_ls_restrained_S_all 1.002
_refine_ls_R_factor_all 0.0742
_refine_ls_R_factor_gt 0.0555
_refine_ls_shift/su_max 0.0002
_refine_ls_shift/su_mean 0.0001
_refine_ls_structure_factor_coef Fsqd
_refine_ls_weighting_details 'calc w=1/[\s^2^(Fo^2^)+(0.0862P)^2^+0.1399P] where P=(Fo^2^+2Fc^2^)/3'
_refine_ls_weighting_scheme calc
_refine_ls_wR_factor_gt 0.1403
_refine_ls_wR_factor_ref 0.1581
_reflns_number_gt 3653
_reflns_number_total 4691
_reflns_threshold_expression >2sigma(I)
_cod_data_source_file am1c16984_si_008.cif
_cod_data_source_block 10b
_cod_database_code 4519130
_olex2_refinement_description
;
1. Fixed Uiso
 At 1.2 times of:
  All C(H) groups, All C(H,H) groups
 At 1.5 times of:
  All C(H,H,H) groups
2.a Secondary CH2 refined with riding coordinates:
 C00O(H00I,H00J), C00Q(H00N,H00O)
2.b Aromatic/amide H refined with riding coordinates:
 C009(H009), C00E(H00E), C00G(H00G), C00K(H00K), C00L(H00L), C00M(H00M),
 C00P(H00P)
2.c Idealised Me refined as rotating group:
 C00F(H00A,H00B,H00C), C00J(H00D,H00F,H00H), C00R(H00Q,H00R,H00S), C00S(H00T,
 H00U,H00V)
;
_olex2_submission_special_instructions 'No special instructions were received'

loop_
_space_group_symop_id
_space_group_symop_operation_xyz
1 'x, y, z'
2 '-x, y+1/2, -z'

loop_
_atom_site_label
_atom_site_type_symbol
_atom_site_fract_x
_atom_site_fract_y
_atom_site_fract_z
_atom_site_U_iso_or_equiv
_atom_site_adp_type
_atom_site_occupancy
_atom_site_calc_flag
_atom_site_disorder_assembly
_atom_site_disorder_group
_atom_site_refinement_flags_posn
O001 O 0.3972(2) 0.6799(2) 0.22120(17) 0.0526(5) Uani 1 d . . .
O002 O 0.9639(2) 0.3420(2) 0.15055(18) 0.0586(5) Uani 1 d . . .
O003 O 0.7523(2) 0.35150(17) 0.24180(18) 0.0547(5) Uani 1 d . . .
N004 N 0.8031(2) 0.7132(2) -0.00858(19) 0.0431(5) Uani 1 d . . .
C005 C 0.8613(3) 0.5920(2) 0.0362(2) 0.0394(5) Uani 1 d . . .
O006 O 0.3696(3) 0.8420(3) 0.0882(3) 0.1011(11) Uani 1 d . . .
C007 C 0.8503(3) 0.4027(2) 0.1723(2) 0.0401(5) Uani 1 d . . .
C008 C 0.4462(3) 0.7545(3) 0.1356(2) 0.0471(6) Uani 1 d . . .
C009 C 0.8545(3) 0.7896(3) 0.2930(2) 0.0454(6) Uani 1 d . . .
H009 H 0.8721 0.8169 0.2175 0.054 Uiso 1 calc . . R
C00A C 0.7579(3) 0.6833(2) 0.30547(19) 0.0374(5) Uani 1 d . . .
C00B C 0.6849(3) 0.6126(2) 0.19326(19) 0.0347(5) Uani 1 d . . .
C00C C 0.8032(3) 0.5377(2) 0.1308(2) 0.0355(5) Uani 1 d . . .
C00D C 0.6006(3) 0.7140(2) 0.1116(2) 0.0370(5) Uani 1 d . . .
C00E C 0.6321(4) 0.5355(3) 0.4456(3) 0.0574(7) Uani 1 d . . .
H00E H 0.5814 0.4876 0.3836 0.069 Uiso 1 calc . . R
C00F C 0.9772(4) 0.5326(3) -0.0349(3) 0.0580(7) Uani 1 d . . .
H00A H 1.0720 0.5227 0.0135 0.087 Uiso 1 calc . . GR
H00B H 0.9916 0.5907 -0.1001 0.087 Uiso 1 calc . . GR
H00C H 0.9429 0.4459 -0.0638 0.087 Uiso 1 calc . . GR
C00G C 0.9280(3) 0.8590(3) 0.3904(3) 0.0572(7) Uani 1 d . . .
H00G H 0.9922 0.9310 0.3787 0.069 Uiso 1 calc . . R
C00H C 0.6661(3) 0.7656(2) 0.0195(2) 0.0396(5) Uani 1 d . . .
C00I C 0.7297(3) 0.6423(3) 0.4206(2) 0.0454(6) Uani 1 d . . .
C00J C 0.6081(3) 0.8764(3) -0.0622(3) 0.0537(7) Uani 1 d . . .
H00D H 0.5172 0.8471 -0.1083 0.081 Uiso 1 calc . . GR
H00F H 0.6843 0.8990 -0.1135 0.081 Uiso 1 calc . . GR
H00H H 0.5856 0.9542 -0.0170 0.081 Uiso 1 calc . . GR
C00K C 0.9048(4) 0.8204(3) 0.5005(3) 0.0593(8) Uani 1 d . . .
H00K H 0.9552 0.8650 0.5647 0.071 Uiso 1 calc . . R
C00L C 0.6104(4) 0.5008(4) 0.5591(3) 0.0736(10) Uani 1 d . . .
H00L H 0.5459 0.4300 0.5736 0.088 Uiso 1 calc . . R
C00M C 0.7788(4) 0.6747(4) 0.6354(3) 0.0702(9) Uani 1 d . . .
H00M H 0.8269 0.7210 0.6996 0.084 Uiso 1 calc . . R
C00N C 0.8052(3) 0.7135(3) 0.5199(2) 0.0543(7) Uani 1 d . . .
C00O C 0.2429(3) 0.7017(3) 0.2495(3) 0.0592(7) Uani 1 d . . .
H00I H 0.1718 0.6909 0.1796 0.071 Uiso 1 calc . . R
H00J H 0.2320 0.7920 0.2799 0.071 Uiso 1 calc . . R
C00P C 0.6862(5) 0.5729(5) 0.6534(3) 0.0807(12) Uani 1 d . . .
H00P H 0.6712 0.5487 0.7303 0.097 Uiso 1 calc . . R
C00Q C 0.7723(4) 0.2132(3) 0.2803(3) 0.0694(9) Uani 1 d . . .
H00N H 0.7443 0.2045 0.3602 0.083 Uiso 1 calc . . R
H00O H 0.8786 0.1879 0.2804 0.083 Uiso 1 calc . . R
C00R C 0.2121(5) 0.6016(5) 0.3389(5) 0.1016(15) Uani 1 d . . .
H00Q H 0.2273 0.5128 0.3089 0.152 Uiso 1 calc . . GR
H00R H 0.1087 0.6107 0.3574 0.152 Uiso 1 calc . . GR
H00S H 0.2801 0.6159 0.4088 0.152 Uiso 1 calc . . GR
C00S C 0.6781(6) 0.1232(4) 0.2024(6) 0.120(2) Uani 1 d . . .
H00T H 0.5725 0.1452 0.2057 0.180 Uiso 1 calc . . GR
H00U H 0.6957 0.0317 0.2273 0.180 Uiso 1 calc . . GR
H00V H 0.7040 0.1336 0.1231 0.180 Uiso 1 calc . . GR
H2 H 0.613(3) 0.545(3) 0.218(2) 0.041(7) Uiso 1 d . . .
H11 H 0.853(4) 0.753(3) -0.066(3) 0.055(8) Uiso 1 d . . .

loop_
_atom_site_aniso_label
_atom_site_aniso_U_11
_atom_site_aniso_U_22
_atom_site_aniso_U_33
_atom_site_aniso_U_23
_atom_site_aniso_U_13
_atom_site_aniso_U_12
O001 0.0378(9) 0.0554(11) 0.0664(12) 0.0097(9) 0.0140(8) 0.0090(9)
O002 0.0615(12) 0.0539(11) 0.0620(12) 0.0073(9) 0.0142(9) 0.0230(10)
O003 0.0603(12) 0.0396(9) 0.0659(12) 0.0136(9) 0.0156(9) 0.0089(9)
N004 0.0439(11) 0.0433(11) 0.0432(11) 0.0077(9) 0.0105(9) 0.0024(10)
C005 0.0401(12) 0.0394(12) 0.0383(12) -0.0006(10) 0.0015(9) 0.0006(11)
O006 0.0669(15) 0.125(2) 0.117(2) 0.070(2) 0.0366(14) 0.0551(17)
C007 0.0488(14) 0.0372(11) 0.0339(11) -0.0020(9) 0.0017(10) 0.0026(11)
C008 0.0432(13) 0.0485(14) 0.0490(14) 0.0064(11) 0.0021(11) 0.0077(12)
C009 0.0469(14) 0.0412(12) 0.0472(14) -0.0028(10) 0.0005(11) 0.0019(11)
C00A 0.0367(11) 0.0366(11) 0.0383(11) -0.0020(9) 0.0009(9) 0.0085(10)
C00B 0.0340(11) 0.0340(10) 0.0358(11) 0.0026(9) 0.0014(9) 0.0018(9)
C00C 0.0354(11) 0.0332(10) 0.0374(11) -0.0036(9) 0.0004(9) 0.0029(9)
C00D 0.0358(11) 0.0353(11) 0.0389(11) 0.0008(9) -0.0009(9) 0.0040(10)
C00E 0.0615(17) 0.0656(18) 0.0457(14) 0.0069(13) 0.0075(12) 0.0052(15)
C00F 0.0631(17) 0.0597(16) 0.0539(16) 0.0013(14) 0.0189(14) 0.0125(15)
C00G 0.0521(15) 0.0477(14) 0.0693(19) -0.0142(13) -0.0060(13) 0.0042(13)
C00H 0.0393(12) 0.0374(11) 0.0411(12) 0.0032(9) -0.0012(10) 0.0008(10)
C00I 0.0455(13) 0.0511(14) 0.0389(13) -0.0013(10) -0.0002(10) 0.0118(11)
C00J 0.0575(16) 0.0514(15) 0.0509(15) 0.0171(12) -0.0008(12) 0.0039(13)
C00K 0.0566(17) 0.0628(17) 0.0556(17) -0.0206(14) -0.0095(13) 0.0086(15)
C00L 0.076(2) 0.089(2) 0.0574(19) 0.0175(18) 0.0157(17) 0.0031(19)
C00M 0.075(2) 0.093(3) 0.0423(15) -0.0059(17) 0.0016(14) 0.018(2)
C00N 0.0553(15) 0.0664(18) 0.0400(13) -0.0098(12) -0.0010(11) 0.0246(15)
C00O 0.0390(13) 0.0680(18) 0.0736(18) 0.0034(16) 0.0196(13) 0.0065(14)
C00P 0.090(3) 0.115(3) 0.0385(16) 0.0101(18) 0.0134(16) 0.030(3)
C00Q 0.084(2) 0.0445(15) 0.081(2) 0.0225(16) 0.0143(18) 0.0090(17)
C00R 0.068(2) 0.091(3) 0.154(4) 0.046(3) 0.053(3) 0.025(2)
C00S 0.089(3) 0.058(2) 0.209(6) 0.021(3) -0.011(4) -0.001(2)

loop_
_atom_type_symbol
_atom_type_description
_atom_type_scat_dispersion_real
_atom_type_scat_dispersion_imag
_atom_type_scat_source
C C 0.0033 0.0016 'International Tables Vol C Tables 4.2.6.8 and 6.1.1.4'
H H 0.0000 0.0000 'International Tables Vol C Tables 4.2.6.8 and 6.1.1.4'
N N 0.0061 0.0033 'International Tables Vol C Tables 4.2.6.8 and 6.1.1.4'
O O 0.0106 0.0060 'International Tables Vol C Tables 4.2.6.8 and 6.1.1.4'

loop_
_geom_angle_atom_site_label_1
_geom_angle_atom_site_label_2
_geom_angle_atom_site_label_3
_geom_angle
_geom_angle_site_symmetry_1
_geom_angle_site_symmetry_3
_geom_angle_publ_flag
C008 O001 C00O 117.4(2) . . ?
C007 O003 C00Q 118.5(2) . . ?
C005 N004 H11 117(2) . . ?
C00H N004 C005 122.8(2) . . ?
C00H N004 H11 119.6(19) . . ?
N004 C005 C00F 113.1(2) . . ?
C00C C005 N004 119.0(2) . . ?
C00C C005 C00F 127.7(2) . . ?
O002 C007 O003 121.9(2) . . ?
O002 C007 C00C 126.9(2) . . ?
O003 C007 C00C 111.2(2) . . ?
O001 C008 C00D 110.9(2) . . ?
O006 C008 O001 121.8(3) . . ?
O006 C008 C00D 127.3(3) . . ?
C00A C009 H009 118.8 . . ?
C00A C009 C00G 122.4(3) . . ?
C00G C009 H009 118.8 . . ?
C009 C00A C00B 118.5(2) . . ?
C009 C00A C00I 118.9(2) . . ?
C00I C00A C00B 122.6(2) . . ?
C00A C00B H2 107.5(15) . . ?
C00C C00B C00A 111.29(18) . . ?
C00C C00B C00D 110.85(19) . . ?
C00C C00B H2 107.2(16) . . ?
C00D C00B C00A 110.26(18) . . ?
C00D C00B H2 109.7(15) . . ?
C005 C00C C007 120.3(2) . . ?
C005 C00C C00B 120.8(2) . . ?
C007 C00C C00B 118.9(2) . . ?
C008 C00D C00B 118.3(2) . . ?
C00H C00D C008 121.0(2) . . ?
C00H C00D C00B 120.6(2) . . ?
C00I C00E H00E 119.2 . . ?
C00L C00E H00E 119.2 . . ?
C00L C00E C00I 121.6(3) . . ?
C005 C00F H00A 109.5 . . ?
C005 C00F H00B 109.5 . . ?
C005 C00F H00C 109.5 . . ?
H00A C00F H00B 109.5 . . ?
H00A C00F H00C 109.5 . . ?
H00B C00F H00C 109.5 . . ?
C009 C00G H00G 120.2 . . ?
C00K C00G C009 119.7(3) . . ?
C00K C00G H00G 120.2 . . ?
N004 C00H C00J 112.7(2) . . ?
C00D C00H N004 119.2(2) . . ?
C00D C00H C00J 128.1(2) . . ?
C00A C00I C00N 118.4(2) . . ?
C00E C00I C00A 124.6(2) . . ?
C00E C00I C00N 116.9(3) . . ?
C00H C00J H00D 109.5 . . ?
C00H C00J H00F 109.5 . . ?
C00H C00J H00H 109.5 . . ?
H00D C00J H00F 109.5 . . ?
H00D C00J H00H 109.5 . . ?
H00F C00J H00H 109.5 . . ?
C00G C00K H00K 119.6 . . ?
C00G C00K C00N 120.9(3) . . ?
C00N C00K H00K 119.5 . . ?
C00E C00L H00L 120.2 . . ?
C00E C00L C00P 119.6(4) . . ?
C00P C00L H00L 120.2 . . ?
C00N C00M H00M 119.6 . . ?
C00P C00M H00M 119.6 . . ?
C00P C00M C00N 120.8(3) . . ?
C00K C00N C00I 119.6(3) . . ?
C00K C00N C00M 120.9(3) . . ?
C00M C00N C00I 119.5(3) . . ?
O001 C00O H00I 110.3 . . ?
O001 C00O H00J 110.3 . . ?
O001 C00O C00R 107.2(3) . . ?
H00I C00O H00J 108.5 . . ?
C00R C00O H00I 110.3 . . ?
C00R C00O H00J 110.3 . . ?
C00L C00P H00P 119.2 . . ?
C00M C00P C00L 121.5(3) . . ?
C00M C00P H00P 119.2 . . ?
O003 C00Q H00N 109.5 . . ?
O003 C00Q H00O 109.5 . . ?
O003 C00Q C00S 110.6(3) . . ?
H00N C00Q H00O 108.1 . . ?
C00S C00Q H00N 109.5 . . ?
C00S C00Q H00O 109.5 . . ?
C00O C00R H00Q 109.5 . . ?
C00O C00R H00R 109.5 . . ?
C00O C00R H00S 109.5 . . ?
H00Q C00R H00R 109.5 . . ?
H00Q C00R H00S 109.5 . . ?
H00R C00R H00S 109.5 . . ?
C00Q C00S H00T 109.5 . . ?
C00Q C00S H00U 109.5 . . ?
C00Q C00S H00V 109.5 . . ?
H00T C00S H00U 109.5 . . ?
H00T C00S H00V 109.5 . . ?
H00U C00S H00V 109.5 . . ?

loop_
_geom_bond_atom_site_label_1
_geom_bond_atom_site_label_2
_geom_bond_distance
_geom_bond_site_symmetry_2
_geom_bond_publ_flag
O001 C008 1.331(3) . ?
O001 C00O 1.445(3) . ?
O002 C007 1.215(3) . ?
O003 C007 1.329(3) . ?
O003 C00Q 1.448(3) . ?
N004 C005 1.386(3) . ?
N004 C00H 1.381(3) . ?
N004 H11 0.91(3) . ?
C005 C00C 1.350(3) . ?
C005 C00F 1.487(4) . ?
O006 C008 1.196(3) . ?
C007 C00C 1.469(3) . ?
C008 C00D 1.471(3) . ?
C009 H009 0.9300 . ?
C009 C00A 1.373(3) . ?
C009 C00G 1.410(4) . ?
C00A C00B 1.544(3) . ?
C00A C00I 1.419(3) . ?
C00B C00C 1.514(3) . ?
C00B C00D 1.516(3) . ?
C00B H2 0.99(3) . ?
C00D C00H 1.348(3) . ?
C00E H00E 0.9300 . ?
C00E C00I 1.413(4) . ?
C00E C00L 1.370(4) . ?
C00F H00A 0.9600 . ?
C00F H00B 0.9600 . ?
C00F H00C 0.9600 . ?
C00G H00G 0.9300 . ?
C00G C00K 1.347(5) . ?
C00H C00J 1.500(3) . ?
C00I C00N 1.441(4) . ?
C00J H00D 0.9600 . ?
C00J H00F 0.9600 . ?
C00J H00H 0.9600 . ?
C00K H00K 0.9300 . ?
C00K C00N 1.409(5) . ?
C00L H00L 0.9300 . ?
C00L C00P 1.405(6) . ?
C00M H00M 0.9300 . ?
C00M C00N 1.414(4) . ?
C00M C00P 1.328(6) . ?
C00O H00I 0.9700 . ?
C00O H00J 0.9700 . ?
C00O C00R 1.467(5) . ?
C00P H00P 0.9300 . ?
C00Q H00N 0.9700 . ?
C00Q H00O 0.9700 . ?
C00Q C00S 1.460(6) . ?
C00R H00Q 0.9600 . ?
C00R H00R 0.9600 . ?
C00R H00S 0.9600 . ?
C00S H00T 0.9600 . ?
C00S H00U 0.9600 . ?
C00S H00V 0.9600 . ?
